data_7234659
loop_
_publ_author_name
'A. Punzi'
'M. A. M. Capozzi'
'V. Fino'
'C. Carlucci'
'M. Suriano'
'E. Mesto'
'E. Schingaro'
'E. Orgiu'
'S. Bonacchi'
'T. Leydecker'
'P. Samori'
'R. Musio'
'G. M. Farinola'

_publ_section_title
;
 Croconaines as molecular materials for organic electronics: synthesis,
 solid state structure and use in transistor devices
;
_journal_name_full 'Journal of Materials Chemistry C'
_journal_page_first 3138
_journal_page_last 3142
_journal_paper_doi 10.1039/C6TC00264A
_journal_volume 4
_journal_year 2016
_chemical_formula_moiety 'C27 H22 Br2 N2 O3'
_chemical_formula_sum 'C27 H22 Br2 N2 O3'
_chemical_formula_weight 582.29
_chemical_name_systematic
;      
3-[(5-Bromo-1,3-dihydro-3,3-dimethyl-2H-indol-2-ylidene)methyl]-5-
[(5-bromo-3,3-dimethyl-3H-indol-2-yl)methylene]-4-hydroxy-3-5
cyclopentene-1,2-dione
;
_space_group_IT_number 14
_space_group_name_Hall '-P 2yn'
_space_group_name_H-M_alt 'P 1 21/n 1'
_symmetry_cell_setting monoclinic
_symmetry_space_group_name_Hall '-P 2yn'
_symmetry_space_group_name_H-M 'P 1 21/n 1'
_atom_sites_solution_hydrogens difmap
_atom_sites_solution_primary iterative
_cell_angle_alpha 90
_cell_angle_beta 103.0900(10)
_cell_angle_gamma 90
_cell_formula_units_Z 4
_cell_length_a 10.8186(2)
_cell_length_b 10.0198(2)
_cell_length_c 23.1493(5)
_cell_measurement_reflns_used 9024
_cell_measurement_temperature 293
_cell_measurement_theta_max 35
_cell_measurement_theta_min 2
_cell_volume 2444.18(9)
_computing_cell_refinement 'SAINT (Bruker, 2009)'
_computing_data_collection 'Apex2 (Bruker AXS, 2010)'
_computing_data_reduction SAINT
_computing_molecular_graphics 'Mecrury (Macrae et al., 2008)'
_computing_publication_material CRYSTALS
_computing_structure_refinement 'CRYSTALS (Betteridge et al., 2003)'
_computing_structure_solution 'Superflip (Palatinus & Chapuis, 2007)'
_diffrn_ambient_temperature 293
_diffrn_measured_fraction_theta_full 0.998
_diffrn_measured_fraction_theta_max 0.998
_diffrn_measurement_device Area
_diffrn_measurement_device_type 'Bruker Kappa Apex2'
_diffrn_measurement_method '\f & \w scans'
_diffrn_radiation_monochromator graphite
_diffrn_radiation_source 'Sealed X-ray tube'
_diffrn_radiation_type 'Mo K\a'
_diffrn_radiation_wavelength 0.71073
_diffrn_reflns_av_R_equivalents 0.068
_diffrn_reflns_limit_h_max 12
_diffrn_reflns_limit_h_min -12
_diffrn_reflns_limit_k_max 11
_diffrn_reflns_limit_k_min -11
_diffrn_reflns_limit_l_max 25
_diffrn_reflns_limit_l_min -25
_diffrn_reflns_number 27449
_diffrn_reflns_theta_full 23.279
_diffrn_reflns_theta_max 23.279
_diffrn_reflns_theta_min 1.806
_diffrn_standards_interval_count .
_diffrn_standards_interval_time .
_diffrn_standards_number 0
_exptl_absorpt_coefficient_mu 3.349
_exptl_absorpt_correction_T_max 1.00
_exptl_absorpt_correction_T_min 0.79
_exptl_absorpt_correction_type multi-scan
_exptl_absorpt_process_details 'SADABS (Sheldrick, 2008)'
_exptl_crystal_colour red
_exptl_crystal_density_diffrn 1.582
_exptl_crystal_density_method 'not measured'
_exptl_crystal_description platly
_exptl_crystal_F_000 1168
_exptl_crystal_size_max 0.375
_exptl_crystal_size_mid 0.200
_exptl_crystal_size_min 0.070
_refine_diff_density_max 0.60
_refine_diff_density_min -0.63
_refine_ls_extinction_method None
_refine_ls_goodness_of_fit_ref 0.9696
_refine_ls_hydrogen_treatment constr
_refine_ls_matrix_type full
_refine_ls_number_parameters 307
_refine_ls_number_reflns 3491
_refine_ls_number_restraints 0
_refine_ls_R_factor_all 0.0647
_refine_ls_R_factor_gt 0.0417
_refine_ls_shift/su_max 0.0004246
_refine_ls_shift/su_mean 0.0000159
_refine_ls_structure_factor_coef Fsqd
_refine_ls_weighting_details
;
 Method= Modified Sheldrick 
 w=1/[\s^2^(F^2^) + ( 0.02P)^2^ + 6.75P] 
 ,where P=(max(Fo^2^,0) + 2Fc^2^)/3 
;
_refine_ls_weighting_scheme calc
_refine_ls_wR_factor_all 0.0914
_refine_ls_wR_factor_gt 0.0854
_refine_ls_wR_factor_ref 0.0914
_reflns_limit_h_max 11
_reflns_limit_h_min -12
_reflns_limit_k_max 11
_reflns_limit_k_min 0
_reflns_limit_l_max 25
_reflns_limit_l_min 0
_reflns_number_gt 2536
_reflns_number_total 3509
_reflns_threshold_expression I>2.0\s(I)
_oxford_diffrn_Wilson_B_factor 4.05
_oxford_diffrn_Wilson_scale 45.05
_oxford_refine_ls_r_factor_ref 0.0647
_oxford_refine_ls_scale 0.16233(8)
_oxford_reflns_number_all 3491
_oxford_reflns_threshold_expression_ref I>-10.0\s(I)
_cod_data_source_file J-Mater-Chem-C-2016-4-3138.cif
_cod_data_source_block S27_4b
_cod_original_sg_symbol_Hall '-P 2yn '
_cod_original_sg_symbol_H-M 'P 21/n '
_cod_database_code 7234659

loop_
_symmetry_equiv_pos_as_xyz
x,y,z
-x,-y,-z
x+1/2,-y+1/2,z+1/2
-x+1/2,y+1/2,-z+1/2

loop_
_atom_site_label
_atom_site_type_symbol
_atom_site_fract_x
_atom_site_fract_y
_atom_site_fract_z
_atom_site_U_iso_or_equiv
_atom_site_occupancy
_atom_site_adp_type
_atom_site_refinement_flags_posn
_atom_site_refinement_flags_adp
_atom_site_refinement_flags_occupancy
_atom_site_disorder_assembly
_atom_site_disorder_group
_atom_site_attached_hydrogens
Br1 Br -0.15246(6) -0.36759(6) 0.72857(3) 0.0740 1.0000 Uani . . . . . .
Br2 Br 0.79168(6) 0.51009(6) 0.24798(3) 0.0680 1.0000 Uani . . . . . .
N1 N 0.0492(3) 0.0321(3) 0.58038(16) 0.0372 1.0000 Uani . . . . . .
N2 N 0.4439(4) 0.4478(4) 0.41352(17) 0.0431 1.0000 Uani . . . . . .
O1 O 0.1119(3) 0.5417(3) 0.55130(16) 0.0519 1.0000 Uani . . . . . .
O2 O 0.2822(3) 0.5470(3) 0.47311(17) 0.0568 1.0000 Uani . . . . . .
O3 O 0.2128(3) 0.0963(3) 0.51655(15) 0.0467 1.0000 Uani . . . . . .
C1 C 0.1537(4) 0.4421(4) 0.5321(2) 0.0355 1.0000 Uani . . . . . .
C2 C 0.2454(4) 0.4429(4) 0.4933(2) 0.0379 1.0000 Uani . . . . . .
C3 C 0.2809(4) 0.3057(4) 0.48612(19) 0.0331 1.0000 Uani . . . . . .
C4 C 0.2058(4) 0.2214(4) 0.51612(19) 0.0337 1.0000 Uani . . . . . .
C5 C 0.1255(4) 0.3029(4) 0.54352(19) 0.0341 1.0000 Uani . . . . . .
C6 C 0.0369(4) 0.2724(4) 0.5761(2) 0.0376 1.0000 Uani . . . . . .
C7 C 0.0047(4) 0.1479(4) 0.5942(2) 0.0359 1.0000 Uani . . . . . .
C8 C -0.0852(4) 0.1232(4) 0.63517(19) 0.0347 1.0000 Uani . . . . . .
C9 C -0.0685(4) -0.0256(4) 0.64602(19) 0.0319 1.0000 Uani . . . . . .
C10 C 0.0072(4) -0.0761(4) 0.6101(2) 0.0326 1.0000 Uani . . . . . .
C11 C 0.0338(4) -0.2093(5) 0.6063(2) 0.0390 1.0000 Uani . . . . . .
C12 C -0.0178(4) -0.2959(5) 0.6423(2) 0.0417 1.0000 Uani . . . . . .
C13 C -0.0888(4) -0.2455(5) 0.6793(2) 0.0430 1.0000 Uani . . . . . .
C14 C -0.1176(4) -0.1112(5) 0.6813(2) 0.0395 1.0000 Uani . . . . . .
C15 C -0.2225(4) 0.1520(5) 0.6014(2) 0.0532 1.0000 Uani . . . . . .
C16 C -0.0504(5) 0.2072(5) 0.6914(2) 0.0518 1.0000 Uani . . . . . .
C17 C 0.3678(4) 0.2516(4) 0.4564(2) 0.0385 1.0000 Uani . . . . . .
C18 C 0.4416(4) 0.3163(4) 0.4236(2) 0.0368 1.0000 Uani . . . . . .
C19 C 0.5325(4) 0.2480(4) 0.3912(2) 0.0345 1.0000 Uani . . . . . .
C20 C 0.5801(4) 0.3671(5) 0.36141(19) 0.0357 1.0000 Uani . . . . . .
C21 C 0.5241(4) 0.4817(5) 0.3767(2) 0.0392 1.0000 Uani . . . . . .
C22 C 0.5477(5) 0.6067(5) 0.3561(2) 0.0527 1.0000 Uani . . . . . .
C23 C 0.6297(5) 0.6135(5) 0.3180(2) 0.0520 1.0000 Uani . . . . . .
C24 C 0.6851(4) 0.4988(5) 0.3026(2) 0.0433 1.0000 Uani . . . . . .
C25 C 0.6632(4) 0.3754(5) 0.3247(2) 0.0399 1.0000 Uani . . . . . .
C26 C 0.6407(5) 0.1794(5) 0.4350(2) 0.0491 1.0000 Uani . . . . . .
C27 C 0.4634(5) 0.1486(5) 0.3451(2) 0.0490 1.0000 Uani . . . . . .
H61 H -0.0055 0.3443 0.5872 0.0451 1.0000 Uiso R . . . . .
H111 H 0.0816 -0.2407 0.5809 0.0471 1.0000 Uiso R . . . . .
H121 H -0.0033 -0.3863 0.6414 0.0502 1.0000 Uiso R . . . . .
H141 H -0.1663 -0.0805 0.7067 0.0469 1.0000 Uiso R . . . . .
H151 H -0.2796 0.1341 0.6269 0.0798 1.0000 Uiso R . . . . .
H153 H -0.2285 0.2437 0.5904 0.0794 1.0000 Uiso R . . . . .
H152 H -0.2441 0.0981 0.5667 0.0799 1.0000 Uiso R . . . . .
H162 H -0.0993 0.1795 0.7186 0.0778 1.0000 Uiso R . . . . .
H161 H 0.0374 0.1978 0.7098 0.0777 1.0000 Uiso R . . . . .
H163 H -0.0681 0.2999 0.6816 0.0777 1.0000 Uiso R . . . . .
H171 H 0.3776 0.1597 0.4594 0.0454 1.0000 Uiso R . . . . .
H221 H 0.5115 0.6835 0.3678 0.0627 1.0000 Uiso R . . . . .
H231 H 0.6467 0.6944 0.3024 0.0618 1.0000 Uiso R . . . . .
H251 H 0.7013 0.2989 0.3147 0.0479 1.0000 Uiso R . . . . .
H261 H 0.6973 0.1411 0.4131 0.0737 1.0000 Uiso R . . . . .
H262 H 0.6873 0.2406 0.4637 0.0739 1.0000 Uiso R . . . . .
H263 H 0.6070 0.1092 0.4553 0.0736 1.0000 Uiso R . . . . .
H272 H 0.5205 0.1108 0.3235 0.0737 1.0000 Uiso R . . . . .
H273 H 0.4278 0.0777 0.3642 0.0736 1.0000 Uiso R . . . . .
H271 H 0.3964 0.1921 0.3179 0.0738 1.0000 Uiso R . . . . .
H21 H 0.3973 0.5040 0.4276 0.0521 1.0000 Uiso R . . . . .
H11 H 0.0991 0.0248 0.5568 0.0455 1.0000 Uiso R . . . . .

loop_
_atom_site_aniso_label
_atom_site_aniso_U_11
_atom_site_aniso_U_22
_atom_site_aniso_U_33
_atom_site_aniso_U_23
_atom_site_aniso_U_13
_atom_site_aniso_U_12
Br1 0.0809(4) 0.0533(4) 0.1034(5) 0.0339(4) 0.0533(4) 0.0086(3)
Br2 0.0659(4) 0.0730(4) 0.0761(4) 0.0224(3) 0.0389(3) -0.0059(3)
N1 0.046(2) 0.027(2) 0.046(2) -0.0013(18) 0.025(2) 0.0008(18)
N2 0.053(3) 0.030(2) 0.052(3) 0.0043(19) 0.026(2) 0.0044(19)
O1 0.066(2) 0.0244(19) 0.074(3) -0.0071(17) 0.034(2) 0.0038(17)
O2 0.074(2) 0.0243(19) 0.086(3) 0.0083(18) 0.048(2) 0.0035(17)
O3 0.063(2) 0.0242(19) 0.065(2) 0.0055(16) 0.0381(19) 0.0059(16)
C1 0.038(3) 0.027(3) 0.043(3) -0.002(2) 0.012(2) 0.002(2)
C2 0.044(3) 0.025(3) 0.047(3) 0.000(2) 0.016(2) 0.000(2)
C3 0.041(3) 0.024(2) 0.036(3) 0.001(2) 0.013(2) 0.002(2)
C4 0.042(3) 0.028(3) 0.033(3) 0.002(2) 0.012(2) 0.003(2)
C5 0.039(3) 0.031(3) 0.033(3) 0.000(2) 0.011(2) 0.002(2)
C6 0.047(3) 0.026(3) 0.045(3) 0.005(2) 0.020(2) 0.007(2)
C7 0.044(3) 0.028(3) 0.040(3) 0.000(2) 0.017(2) 0.004(2)
C8 0.042(3) 0.029(3) 0.037(3) 0.000(2) 0.016(2) 0.003(2)
C9 0.031(2) 0.029(3) 0.037(3) 0.001(2) 0.010(2) 0.002(2)
C10 0.040(3) 0.025(3) 0.034(3) 0.001(2) 0.010(2) -0.001(2)
C11 0.040(3) 0.036(3) 0.046(3) -0.004(2) 0.018(2) 0.000(2)
C12 0.044(3) 0.026(3) 0.055(3) 0.006(2) 0.012(3) 0.005(2)
C13 0.036(3) 0.040(3) 0.056(3) 0.016(2) 0.015(3) -0.003(2)
C14 0.039(3) 0.038(3) 0.043(3) 0.003(2) 0.013(2) 0.000(2)
C15 0.048(3) 0.051(3) 0.062(4) 0.012(3) 0.016(3) 0.007(3)
C16 0.074(4) 0.042(3) 0.045(3) -0.008(3) 0.027(3) -0.002(3)
C17 0.045(3) 0.023(2) 0.051(3) 0.005(2) 0.020(3) 0.002(2)
C18 0.044(3) 0.027(3) 0.040(3) 0.002(2) 0.012(2) 0.005(2)
C19 0.040(3) 0.023(2) 0.043(3) 0.005(2) 0.014(2) 0.000(2)
C20 0.036(3) 0.036(3) 0.037(3) 0.002(2) 0.010(2) -0.004(2)
C21 0.045(3) 0.033(3) 0.043(3) 0.004(2) 0.017(2) -0.004(2)
C22 0.059(3) 0.035(3) 0.070(4) 0.008(3) 0.028(3) 0.004(3)
C23 0.058(3) 0.039(3) 0.061(4) 0.015(3) 0.018(3) -0.007(3)
C24 0.037(3) 0.049(3) 0.044(3) 0.012(3) 0.011(2) -0.009(3)
C25 0.039(3) 0.037(3) 0.045(3) 0.007(2) 0.010(2) -0.001(2)
C26 0.051(3) 0.045(3) 0.055(3) 0.010(3) 0.018(3) 0.009(2)
C27 0.056(3) 0.041(3) 0.058(3) -0.014(3) 0.030(3) -0.015(3)

loop_
_atom_type_symbol
_atom_type_scat_dispersion_real
_atom_type_scat_dispersion_imag
_atom_type_scat_Cromer_Mann_a1
_atom_type_scat_Cromer_Mann_b1
_atom_type_scat_Cromer_Mann_a2
_atom_type_scat_Cromer_Mann_b2
_atom_type_scat_Cromer_Mann_a3
_atom_type_scat_Cromer_Mann_b3
_atom_type_scat_Cromer_Mann_a4
_atom_type_scat_Cromer_Mann_b4
_atom_type_scat_Cromer_Mann_c
_atom_type_scat_source
C 0.0033 0.0016 2.3100 20.8439 1.0200 10.2075 1.5886 0.5687 0.8650 51.6512 0.2156 'International Tables Vol C 4.2.6.8 and 6.1.1.4'
H 0.0000 0.0000 0.4930 10.5109 0.3229 26.1257 0.1402 3.1424 0.0408 57.7998 0.0030 'International Tables Vol C 4.2.6.8 and 6.1.1.4'
N 0.0061 0.0033 12.2126 0.0057 3.1322 9.8933 2.0125 28.9975 1.1663 0.5826 -11.5290 'International Tables Vol C 4.2.6.8 and 6.1.1.4'
O 0.0106 0.0060 3.0485 13.2771 2.2868 5.7011 1.5463 0.3239 0.8670 32.9089 0.2508 'International Tables Vol C 4.2.6.8 and 6.1.1.4'
Br -0.2901 2.4595 17.1789 2.1723 5.2358 16.5796 5.6377 0.2609 3.9851 41.4328 2.9557 'International Tables Vol C 4.2.6.8 and 6.1.1.4'

loop_
_geom_angle_atom_site_label_1
_geom_angle_site_symmetry_1
_geom_angle_atom_site_label_2
_geom_angle_site_symmetry_2
_geom_angle_atom_site_label_3
_geom_angle_site_symmetry_3
_geom_angle
_geom_angle_publ_flag
C7 . N1 . C10 . 112.4(3) yes
C7 . N1 . H11 . 123.2 no
C10 . N1 . H11 . 124.4 no
C18 . N2 . C21 . 112.6(4) yes
C18 . N2 . H21 . 122.5 no
C21 . N2 . H21 . 124.8 no
O1 . C1 . C2 . 124.8(4) yes
O1 . C1 . C5 . 127.2(4) yes
C2 . C1 . C5 . 108.1(4) yes
C1 . C2 . O2 . 123.2(4) yes
C1 . C2 . C3 . 107.2(4) yes
O2 . C2 . C3 . 129.6(4) yes
C2 . C3 . C4 . 107.8(4) yes
C2 . C3 . C17 . 130.7(4) yes
C4 . C3 . C17 . 121.5(4) yes
C3 . C4 . O3 . 123.0(4) yes
C3 . C4 . C5 . 109.8(4) yes
O3 . C4 . C5 . 127.1(4) yes
C1 . C5 . C4 . 106.8(4) yes
C1 . C5 . C6 . 120.5(4) yes
C4 . C5 . C6 . 132.7(4) yes
C5 . C6 . C7 . 128.1(4) yes
C5 . C6 . H61 . 115.6 no
C7 . C6 . H61 . 116.3 no
C6 . C7 . N1 . 125.9(4) yes
C6 . C7 . C8 . 125.0(4) yes
N1 . C7 . C8 . 109.1(4) yes
C7 . C8 . C9 . 101.1(3) yes
C7 . C8 . C15 . 109.4(4) yes
C9 . C8 . C15 . 109.4(4) yes
C7 . C8 . C16 . 111.8(4) yes
C9 . C8 . C16 . 113.9(4) yes
C15 . C8 . C16 . 110.7(4) yes
C8 . C9 . C10 . 108.9(4) yes
C8 . C9 . C14 . 131.7(4) yes
C10 . C9 . C14 . 119.3(4) yes
N1 . C10 . C9 . 108.1(4) yes
N1 . C10 . C11 . 128.3(4) yes
C9 . C10 . C11 . 123.6(4) yes
C10 . C11 . C12 . 116.5(4) yes
C10 . C11 . H111 . 121.9 no
C12 . C11 . H111 . 121.6 no
C11 . C12 . C13 . 119.9(4) yes
C11 . C12 . H121 . 120.2 no
C13 . C12 . H121 . 120.0 no
Br1 . C13 . C12 . 117.9(4) yes
Br1 . C13 . C14 . 119.3(4) yes
C12 . C13 . C14 . 122.8(4) yes
C13 . C14 . C9 . 117.8(4) yes
C13 . C14 . H141 . 120.6 no
C9 . C14 . H141 . 121.6 no
C8 . C15 . H151 . 109.4 no
C8 . C15 . H153 . 108.4 no
H151 . C15 . H153 . 109.2 no
C8 . C15 . H152 . 110.3 no
H151 . C15 . H152 . 110.0 no
H153 . C15 . H152 . 109.5 no
C8 . C16 . H162 . 109.7 no
C8 . C16 . H161 . 110.9 no
H162 . C16 . H161 . 108.8 no
C8 . C16 . H163 . 109.5 no
H162 . C16 . H163 . 109.0 no
H161 . C16 . H163 . 109.0 no
C3 . C17 . C18 . 128.9(4) yes
C3 . C17 . H171 . 115.1 no
C18 . C17 . H171 . 116.0 no
C17 . C18 . N2 . 126.3(4) yes
C17 . C18 . C19 . 125.2(4) yes
N2 . C18 . C19 . 108.5(4) yes
C18 . C19 . C20 . 101.1(3) yes
C18 . C19 . C26 . 111.0(4) yes
C20 . C19 . C26 . 111.5(4) yes
C18 . C19 . C27 . 111.5(4) yes
C20 . C19 . C27 . 110.9(4) yes
C26 . C19 . C27 . 110.5(4) yes
C19 . C20 . C21 . 108.8(4) yes
C19 . C20 . C25 . 131.5(4) yes
C21 . C20 . C25 . 119.7(4) yes
N2 . C21 . C20 . 109.0(4) yes
N2 . C21 . C22 . 128.4(4) yes
C20 . C21 . C22 . 122.6(4) yes
C21 . C22 . C23 . 117.2(5) yes
C21 . C22 . H221 . 121.7 no
C23 . C22 . H221 . 121.1 no
C22 . C23 . C24 . 120.1(4) yes
C22 . C23 . H231 . 120.3 no
C24 . C23 . H231 . 119.6 no
Br2 . C24 . C23 . 119.2(4) yes
Br2 . C24 . C25 . 118.8(4) yes
C23 . C24 . C25 . 122.0(4) yes
C24 . C25 . C20 . 118.4(5) yes
C24 . C25 . H251 . 121.8 no
C20 . C25 . H251 . 119.8 no
C19 . C26 . H261 . 108.4 no
C19 . C26 . H262 . 112.0 no
H261 . C26 . H262 . 108.9 no
C19 . C26 . H263 . 109.6 no
H261 . C26 . H263 . 108.9 no
H262 . C26 . H263 . 109.0 no
C19 . C27 . H272 . 110.6 no
C19 . C27 . H273 . 110.1 no
H272 . C27 . H273 . 108.8 no
C19 . C27 . H271 . 110.0 no
H272 . C27 . H271 . 108.6 no
H273 . C27 . H271 . 108.6 no

loop_
_geom_bond_atom_site_label_1
_geom_bond_site_symmetry_1
_geom_bond_atom_site_label_2
_geom_bond_site_symmetry_2
_geom_bond_distance
_geom_bond_publ_flag
Br1 . C13 . 1.905(4) yes
Br2 . C24 . 1.899(4) yes
N1 . C7 . 1.322(5) yes
N1 . C10 . 1.414(5) yes
N1 . H11 . 0.854 no
N2 . C18 . 1.340(6) yes
N2 . C21 . 1.390(5) yes
N2 . H21 . 0.867 no
O1 . C1 . 1.220(5) yes
O2 . C2 . 1.245(5) yes
O3 . C4 . 1.256(5) yes
C1 . C2 . 1.482(6) yes
C1 . C5 . 1.465(6) yes
C2 . C3 . 1.446(6) yes
C3 . C4 . 1.453(6) yes
C3 . C17 . 1.395(6) yes
C4 . C5 . 1.440(6) yes
C5 . C6 . 1.380(6) yes
C6 . C7 . 1.386(6) yes
C6 . H61 . 0.922 no
C7 . C8 . 1.525(6) yes
C8 . C9 . 1.516(6) yes
C8 . C15 . 1.540(6) yes
C8 . C16 . 1.523(6) yes
C9 . C10 . 1.388(6) yes
C9 . C14 . 1.372(6) yes
C10 . C11 . 1.372(6) yes
C11 . C12 . 1.403(6) yes
C11 . H111 . 0.922 no
C12 . C13 . 1.370(6) yes
C12 . H121 . 0.921 no
C13 . C14 . 1.385(6) yes
C14 . H141 . 0.926 no
C15 . H151 . 0.963 no
C15 . H153 . 0.952 no
C15 . H152 . 0.952 no
C16 . H162 . 0.952 no
C16 . H161 . 0.953 no
C16 . H163 . 0.964 no
C17 . C18 . 1.381(6) yes
C17 . H171 . 0.929 no
C18 . C19 . 1.526(6) yes
C19 . C20 . 1.525(6) yes
C19 . C26 . 1.527(6) yes
C19 . C27 . 1.526(6) yes
C20 . C21 . 1.381(6) yes
C20 . C25 . 1.372(6) yes
C21 . C22 . 1.383(7) yes
C22 . C23 . 1.387(7) yes
C22 . H221 . 0.932 no
C23 . C24 . 1.380(7) yes
C23 . H231 . 0.923 no
C24 . C25 . 1.379(6) yes
C25 . H251 . 0.924 no
C26 . H261 . 0.959 no
C26 . H262 . 0.960 no
C26 . H263 . 0.962 no
C27 . H272 . 0.957 no
C27 . H273 . 0.962 no
C27 . H271 . 0.952 no

loop_
_geom_hbond_atom_site_label_D
_geom_hbond_site_symmetry_D
_geom_hbond_atom_site_label_H
_geom_hbond_site_symmetry_H
_geom_hbond_atom_site_label_A
_geom_hbond_site_symmetry_A
_geom_hbond_angle_DHA
_geom_hbond_distance_DH
_geom_hbond_distance_HA
_geom_hbond_distance_DA
_geom_hbond_publ_flag
N1 . H11 . O3 . 151.54(14) 0.854 1.847 2.630(7) yes
N2 . H21 . O2 . 152.55(15) 0.867 1.854 2.654(7) yes
N2 . H21 . C2 . 125.21(13) 0.867 2.552 3.133(7) no
N1 . H11 . C4 . 124.81(12) 0.854 2.567 3.134(7) no
C11 . H111 . O1 1_545 130.03(13) 0.922 2.331 3.008(7) yes
C15 . H153 . O2 2_566 160.10(15) 0.952 2.552 3.462(7) yes
C26 . H262 . O2 2_666 155.08(13) 0.960 2.560 3.454(7) yes
